data_7049264
loop_
_publ_author_name
'Hong, Dongjing'
'Zhu, Xiancui'
'Wang, Shaowu'
'Wei, Yun'
'Zhou, Shuangliu'
'Huang, Zeming'
'Zhu, Shan'
'Wang, Ruru'
'Yue, Wenrun'
'Mu, Xiaolong'

_publ_section_title
;
 Synthesis, characterization, and reactivity of dinuclear
 organo-rare-earth-metal alkyl complexes supported by
 2-amidate-functionalized indolyl ligands: substituent effects on
 coordination and reactivity.
;
_journal_issue 16
_journal_name_full 'Dalton transactions (Cambridge, England : 2003)'
_journal_page_first 5230
_journal_page_last 5242
_journal_paper_doi 10.1039/c9dt00507b
_journal_volume 48
_journal_year 2019
_chemical_formula_moiety 'C92 H106 N8 O6 Y2'
_chemical_formula_sum 'C92 H106 N8 O6 Y2'
_chemical_formula_weight 1597.66
_space_group_crystal_system triclinic
_space_group_IT_number 2
_space_group_name_Hall '-P 1'
_space_group_name_H-M_alt 'P -1'
_symmetry_space_group_name_Hall '-P 1'
_symmetry_space_group_name_H-M 'P -1'
_atom_sites_solution_hydrogens geom
_atom_sites_solution_primary dual
_audit_creation_date 2018-03-26
_audit_creation_method
;
Olex2 1.2
(compiled 2017.08.10 svn.r3458 for OlexSys, GUI svn.r5381)
;
_audit_update_record
;
2018-03-27 deposited with the CCDC.    2019-03-07 downloaded from the CCDC.
;
_cell_angle_alpha 108.535(2)
_cell_angle_beta 95.671(2)
_cell_angle_gamma 110.241(2)
_cell_formula_units_Z 1
_cell_length_a 11.8363(18)
_cell_length_b 14.411(2)
_cell_length_c 17.416(4)
_cell_measurement_reflns_used 9082
_cell_measurement_temperature 293(2)
_cell_measurement_theta_max 23.72
_cell_measurement_theta_min 2.22
_cell_volume 2568.8(8)
_computing_cell_refinement 'Bruker SMART'
_computing_data_collection 'Bruker SMART'
_computing_data_reduction 'Bruker SAINT'
_computing_molecular_graphics 'Olex2 (Dolomanov et al., 2009)'
_computing_publication_material 'Olex2 (Dolomanov et al., 2009)'
_computing_structure_refinement 'ShelXL (Sheldrick, 2015)'
_computing_structure_solution 'ShelXT (Sheldrick, 2015)'
_diffrn_ambient_temperature 293(2)
_diffrn_measured_fraction_theta_full 0.993
_diffrn_measured_fraction_theta_max 0.963
_diffrn_measurement_device_type 'CCD area detector'
_diffrn_measurement_method 'phi and omega scans'
_diffrn_radiation_monochromator graphite
_diffrn_radiation_type MoK\a
_diffrn_radiation_wavelength 0.71073
_diffrn_reflns_av_R_equivalents 0.1112
_diffrn_reflns_av_unetI/netI 0.1056
_diffrn_reflns_Laue_measured_fraction_full 0.993
_diffrn_reflns_Laue_measured_fraction_max 0.963
_diffrn_reflns_limit_h_max 15
_diffrn_reflns_limit_h_min -15
_diffrn_reflns_limit_k_max 18
_diffrn_reflns_limit_k_min -18
_diffrn_reflns_limit_l_max 22
_diffrn_reflns_limit_l_min -22
_diffrn_reflns_number 28955
_diffrn_reflns_point_group_measured_fraction_full 0.993
_diffrn_reflns_point_group_measured_fraction_max 0.963
_diffrn_reflns_theta_full 25.242
_diffrn_reflns_theta_max 27.584
_diffrn_reflns_theta_min 1.269
_exptl_absorpt_coefficient_mu 1.171
_exptl_absorpt_correction_type none
_exptl_crystal_colour colourless
_exptl_crystal_colour_primary colourless
_exptl_crystal_density_diffrn 1.033
_exptl_crystal_description block
_exptl_crystal_F_000 840
_exptl_crystal_size_max 0.25
_exptl_crystal_size_mid 0.23
_exptl_crystal_size_min 0.19
_refine_diff_density_max 1.425
_refine_diff_density_min -0.793
_refine_diff_density_rms 0.084
_refine_ls_extinction_method none
_refine_ls_goodness_of_fit_ref 0.980
_refine_ls_hydrogen_treatment constr
_refine_ls_matrix_type full
_refine_ls_number_parameters 495
_refine_ls_number_reflns 11479
_refine_ls_number_restraints 1096
_refine_ls_restrained_S_all 1.058
_refine_ls_R_factor_all 0.1063
_refine_ls_R_factor_gt 0.0720
_refine_ls_shift/su_max 0.002
_refine_ls_shift/su_mean 0.000
_refine_ls_structure_factor_coef Fsqd
_refine_ls_weighting_details 'w=1/[\s^2^(Fo^2^)+(0.1223P)^2^] where P=(Fo^2^+2Fc^2^)/3'
_refine_ls_weighting_scheme calc
_refine_ls_wR_factor_gt 0.1888
_refine_ls_wR_factor_ref 0.2067
_reflns_Friedel_coverage 0.000
_reflns_number_gt 7379
_reflns_number_total 11479
_reflns_threshold_expression 'I > 2\s(I)'
_cod_data_source_file c9dt00507b2.cif
_cod_data_source_block 1ca
_cod_depositor_comments 'Adding full bibliography for 7049263--7049284.cif.'
_cod_database_code 7049264
_shelx_shelxl_version_number 2018/1
_shelx_space_group_comment
;
The symmetry employed for this shelxl refinement is uniquely defined
by the following loop, which should always be used as a source of
symmetry information in preference to the above space-group names.
They are only intended as comments.
;
_shelx_estimated_absorpt_t_max 0.808
_shelx_estimated_absorpt_t_min 0.758
_olex2_refinement_description
;
1. Fixed Uiso
 At 1.2 times of:
  All C(H) groups, All C(H,H) groups, All N(H) groups
 At 1.5 times of:
  All C(H,H,H) groups
2. Restrained distances
 C40-C41 = C40-C42 = C43-C44 = C44-C45
 1.54 with sigma of 0.01
3. Rigid bond restraints
 O2, C30, C36, C40, C37, C39, C40, C41
 with sigma for 1-2 distances of 0.001 and sigma for 1-3 distances of 0.002
 C13, C14, C16, C17, C40, C42, C44, C45, C45, C46
 with sigma for 1-2 distances of 0.001 and sigma for 1-3 distances of 0.002
 C31, C36
 with sigma for 1-2 distances of 0.001 and sigma for 1-3 distances of 0.002
4. Uiso/Uaniso restraints and constraints
C1 \\sim C2 \\sim C3 \\sim C4 \\sim C5 \\sim C6 \\sim C7 \\sim C8 \\sim C9
\\sim C10 \\sim C11 \\sim C12 \\sim C13 \\sim C14 \\sim C15 \\sim C16 \\sim C17
\\sim C18 \\sim C19 \\sim C20 \\sim C21 \\sim C22 \\sim C23 \\sim C24 \\sim C25
\\sim C26 \\sim C27 \\sim C28 \\sim C29 \\sim C30 \\sim C31 \\sim C32 \\sim C33
\\sim C34 \\sim C35 \\sim C36 \\sim C37 \\sim C38 \\sim C39 \\sim C40 \\sim C41
\\sim C42 \\sim C43 \\sim C44 \\sim C45 \\sim C46: within 3.8A with sigma of
0.01 and sigma for terminal atoms of 0.02
Uanis(O3) \\sim Ueq, Uanis(C43) \\sim Ueq, Uanis(C44) \\sim Ueq, Uanis(C45)
\\sim Ueq, Uanis(C46) \\sim Ueq: with sigma of 0.02 and sigma for terminal
atoms of 0.04
Uanis(C37) \\sim Ueq, Uanis(C38) \\sim Ueq, Uanis(C39) \\sim Ueq, Uanis(C40)
\\sim Ueq, Uanis(C44) \\sim Ueq: with sigma of 0.02 and sigma for terminal
atoms of 0.04
5.a Ternary CH refined with riding coordinates:
 C16(H16), C19(H19), C37(H37), C40(H40)
5.b Secondary CH2 refined with riding coordinates:
 C43(H43A,H43B), C44(H44A,H44B), C45(H45A,H45B), C46(H46A,H46B)
5.c Aromatic/amide H refined with riding coordinates:
 C2(H2), C4(H4), C5(H5), C6(H6), C7(H7), C12(H12), C13(H13), C14(H14),
 C23(H23), C25(H25), C26(H26), C27(H27), C28(H28), C33(H33), C34(H34), C35(H35),
  N4(H4A)
5.d Idealised Me refined as rotating group:
 C17(H17A,H17B,H17C), C18(H18A,H18B,H18C), C20(H20A,H20B,H20C), C21(H21A,H21B,
 H21C), C38(H38A,H38B,H38C), C39(H39A,H39B,H39C), C41(H41A,H41B,H41C), C42(H42A,
 H42B,H42C)
;
_olex2_submission_special_instructions 'No special instructions were received'

loop_
_space_group_symop_operation_xyz
'x, y, z'
'-x, -y, -z'

loop_
_atom_site_label
_atom_site_type_symbol
_atom_site_fract_x
_atom_site_fract_y
_atom_site_fract_z
_atom_site_U_iso_or_equiv
_atom_site_adp_type
_atom_site_occupancy
_atom_site_site_symmetry_order
_atom_site_calc_flag
_atom_site_refinement_flags_posn
_atom_site_refinement_flags_adp
C1 C 0.6201(4) 0.3512(3) -0.1110(2) 0.0471(8) Uani 1 1 d . U
C2 C 0.6894(4) 0.3088(3) -0.1581(3) 0.0543(9) Uani 1 1 d . U
H2 H 0.701412 0.311479 -0.209419 0.065 Uiso 1 1 calc R .
C3 C 0.7389(4) 0.2604(3) -0.1129(3) 0.0544(9) Uani 1 1 d . U
C4 C 0.8142(5) 0.2025(4) -0.1267(3) 0.0648(10) Uani 1 1 d . U
H4 H 0.843011 0.189473 -0.175214 0.078 Uiso 1 1 calc R .
C5 C 0.8439(5) 0.1661(4) -0.0683(3) 0.0687(11) Uani 1 1 d . U
H5 H 0.893704 0.127729 -0.077335 0.082 Uiso 1 1 calc R .
C6 C 0.8022(5) 0.1843(4) 0.0049(3) 0.0694(11) Uani 1 1 d . U
H6 H 0.824482 0.158127 0.043672 0.083 Uiso 1 1 calc R .
C7 C 0.7280(4) 0.2410(4) 0.0205(3) 0.0599(10) Uani 1 1 d . U
H7 H 0.700083 0.253245 0.069380 0.072 Uiso 1 1 calc R .
C8 C 0.6966(4) 0.2789(3) -0.0383(3) 0.0502(8) Uani 1 1 d . U
C9 C 0.5513(4) 0.4155(3) -0.1211(2) 0.0444(8) Uani 1 1 d . U
C10 C 0.6226(4) 0.4526(4) -0.2334(3) 0.0526(9) Uani 1 1 d . U
C11 C 0.7453(5) 0.5216(4) -0.2195(3) 0.0602(10) Uani 1 1 d . U
C12 C 0.8051(5) 0.4977(4) -0.2841(3) 0.0728(12) Uani 1 1 d . U
H12 H 0.887209 0.542113 -0.276971 0.087 Uiso 1 1 calc R .
C13 C 0.7484(5) 0.4136(4) -0.3551(3) 0.0741(11) Uani 1 1 d . U
H13 H 0.792278 0.398484 -0.395524 0.089 Uiso 1 1 calc R .
C14 C 0.6286(5) 0.3506(4) -0.3689(3) 0.0727(11) Uani 1 1 d . U
H14 H 0.589586 0.293603 -0.419690 0.087 Uiso 1 1 calc R .
C15 C 0.5619(5) 0.3691(4) -0.3088(3) 0.0641(10) Uani 1 1 d . U
C16 C 0.8122(5) 0.6160(5) -0.1380(4) 0.0812(13) Uani 1 1 d . U
H16 H 0.748081 0.632212 -0.111932 0.097 Uiso 1 1 calc R .
C17 C 0.8853(7) 0.5913(6) -0.0781(4) 0.116(2) Uani 1 1 d . U
H17A H 0.957779 0.586938 -0.096468 0.174 Uiso 1 1 calc GR .
H17B H 0.835375 0.524360 -0.075425 0.174 Uiso 1 1 calc GR .
H17C H 0.909697 0.646832 -0.023820 0.174 Uiso 1 1 calc GR .
C18 C 0.8924(6) 0.7150(5) -0.1479(4) 0.0971(18) Uani 1 1 d . U
H18A H 0.925458 0.772798 -0.094543 0.146 Uiso 1 1 calc GR .
H18B H 0.844206 0.732116 -0.184642 0.146 Uiso 1 1 calc GR .
H18C H 0.959169 0.703774 -0.170954 0.146 Uiso 1 1 calc GR .
C19 C 0.4229(6) 0.2971(5) -0.3255(3) 0.0867(15) Uani 1 1 d . U
H19 H 0.391393 0.330750 -0.279247 0.104 Uiso 1 1 calc R .
C20 C 0.4010(7) 0.1867(6) -0.3279(5) 0.121(2) Uani 1 1 d . U
H20A H 0.439568 0.154435 -0.368180 0.182 Uiso 1 1 calc GR .
H20B H 0.313520 0.144002 -0.342964 0.182 Uiso 1 1 calc GR .
H20C H 0.435784 0.191421 -0.273885 0.182 Uiso 1 1 calc GR .
C21 C 0.3476(7) 0.2890(7) -0.4048(5) 0.124(2) Uani 1 1 d . U
H21A H 0.375546 0.357710 -0.409236 0.186 Uiso 1 1 calc GR .
H21B H 0.261654 0.265870 -0.403388 0.186 Uiso 1 1 calc GR .
H21C H 0.357823 0.238470 -0.452011 0.186 Uiso 1 1 calc GR .
C22 C 0.3216(4) 0.1823(3) 0.0473(2) 0.0467(8) Uani 1 1 d . U
C23 C 0.2164(4) 0.0896(3) 0.0101(3) 0.0591(10) Uani 1 1 d . U
H23 H 0.185837 0.035715 0.030403 0.071 Uiso 1 1 calc R .
C24 C 0.1646(4) 0.0926(3) -0.0643(3) 0.0569(10) Uani 1 1 d . U
C25 C 0.0609(5) 0.0208(4) -0.1315(3) 0.0725(12) Uani 1 1 d . U
H25 H 0.007732 -0.043198 -0.129941 0.087 Uiso 1 1 calc R .
C26 C 0.0411(5) 0.0479(4) -0.1985(3) 0.0808(14) Uani 1 1 d . U
H26 H -0.026502 0.001111 -0.242887 0.097 Uiso 1 1 calc R .
C27 C 0.1184(5) 0.1428(4) -0.2025(3) 0.0735(13) Uani 1 1 d . U
H27 H 0.100941 0.159124 -0.248638 0.088 Uiso 1 1 calc R .
C28 C 0.2207(5) 0.2133(4) -0.1388(3) 0.0630(11) Uani 1 1 d . U
H28 H 0.273808 0.276072 -0.142156 0.076 Uiso 1 1 calc R .
C29 C 0.2429(4) 0.1885(3) -0.0690(2) 0.0478(8) Uani 1 1 d . U
C30 C 0.4140(4) 0.2203(3) 0.1224(3) 0.0511(8) Uani 1 1 d . U
C31 C 0.4863(5) 0.1876(4) 0.2457(3) 0.0715(10) Uani 1 1 d . U
C32 C 0.4764(5) 0.2580(5) 0.3171(3) 0.0746(11) Uani 1 1 d . U
C33 C 0.5532(7) 0.2782(6) 0.3908(4) 0.0959(14) Uani 1 1 d . U
H33 H 0.551607 0.327786 0.439807 0.115 Uiso 1 1 calc R .
C34 C 0.6306(7) 0.2286(6) 0.3941(4) 0.1084(16) Uani 1 1 d . U
H34 H 0.679812 0.243356 0.445065 0.130 Uiso 1 1 calc R .
C35 C 0.6372(7) 0.1558(6) 0.3219(4) 0.1049(15) Uani 1 1 d . U
H35 H 0.688386 0.119823 0.324691 0.126 Uiso 1 1 calc R .
C36 C 0.5693(6) 0.1375(6) 0.2480(4) 0.0913(12) Uani 1 1 d . U
C37 C 0.3842(6) 0.3057(5) 0.3169(3) 0.0814(12) Uani 1 1 d . U
H37 H 0.367537 0.311042 0.262527 0.098 Uiso 1 1 calc R .
C38 C 0.4302(10) 0.4179(7) 0.3845(5) 0.150(3) Uani 1 1 d . U
H38A H 0.371963 0.449024 0.377719 0.224 Uiso 1 1 calc GR .
H38B H 0.509334 0.461678 0.379758 0.224 Uiso 1 1 calc GR .
H38C H 0.438116 0.413312 0.438442 0.224 Uiso 1 1 calc GR .
C39 C 0.2672(7) 0.2357(7) 0.3280(6) 0.129(2) Uani 1 1 d . U
H39A H 0.231329 0.169628 0.280506 0.193 Uiso 1 1 calc GR .
H39B H 0.210633 0.270387 0.333415 0.193 Uiso 1 1 calc GR .
H39C H 0.283767 0.221675 0.377316 0.193 Uiso 1 1 calc GR .
C40 C 0.5987(7) 0.0759(6) 0.1676(5) 0.1247(17) Uani 1 1 d D U
H40 H 0.564511 0.085637 0.118542 0.150 Uiso 1 1 calc R .
C41 C 0.5418(9) -0.0376(6) 0.1619(5) 0.177(3) Uani 1 1 d D U
H41A H 0.568556 -0.040969 0.214417 0.266 Uiso 1 1 calc GR .
H41B H 0.567295 -0.081714 0.119344 0.266 Uiso 1 1 calc GR .
H41C H 0.453160 -0.062595 0.148222 0.266 Uiso 1 1 calc GR .
C42 C 0.7413(8) 0.1045(9) 0.1807(6) 0.172(3) Uani 1 1 d D U
H42A H 0.785729 0.180627 0.205875 0.258 Uiso 1 1 calc GR .
H42B H 0.760416 0.078090 0.127810 0.258 Uiso 1 1 calc GR .
H42C H 0.765253 0.072309 0.216388 0.258 Uiso 1 1 calc GR .
C43 C 0.7485(5) 0.5014(6) 0.2292(4) 0.108(2) Uani 1 1 d D U
H43A H 0.722962 0.430693 0.231064 0.130 Uiso 1 1 calc R .
H43B H 0.707729 0.540028 0.264109 0.130 Uiso 1 1 calc R .
C44 C 0.8853(6) 0.5597(8) 0.2576(5) 0.148(3) Uani 1 1 d D U
H44A H 0.906525 0.620457 0.309225 0.178 Uiso 1 1 calc R .
H44B H 0.922208 0.512895 0.267877 0.178 Uiso 1 1 calc R .
C45 C 0.9340(6) 0.5964(7) 0.1928(4) 0.119(2) Uani 1 1 d D U
H45A H 0.959757 0.673046 0.210028 0.143 Uiso 1 1 calc R .
H45B H 1.004022 0.578565 0.181417 0.143 Uiso 1 1 calc R .
C46 C 0.8315(5) 0.5403(5) 0.1203(4) 0.0819(13) Uani 1 1 d . U
H46A H 0.846141 0.484231 0.079756 0.098 Uiso 1 1 calc R .
H46B H 0.824006 0.589406 0.094769 0.098 Uiso 1 1 calc R .
N1 N 0.6228(3) 0.3344(2) -0.03683(18) 0.0406(7) Uani 1 1 d . .
N2 N 0.5568(3) 0.4689(3) -0.1686(2) 0.0458(7) Uani 1 1 d . .
N3 N 0.3402(3) 0.2465(2) 0.00137(19) 0.0435(7) Uani 1 1 d . .
N4 N 0.4046(4) 0.1604(3) 0.1679(2) 0.0593(9) Uani 1 1 d . .
H4A H 0.343367 0.099013 0.148769 0.071 Uiso 1 1 calc R .
O1 O 0.4842(2) 0.4312(2) -0.06579(15) 0.0428(6) Uani 1 1 d . .
O2 O 0.5042(3) 0.3108(2) 0.14477(17) 0.0532(7) Uani 1 1 d . U
O3 O 0.7180(3) 0.4944(3) 0.14483(19) 0.0651(8) Uani 1 1 d . U
Y1 Y 0.51795(3) 0.40575(3) 0.05733(2) 0.03834(14) Uani 1 1 d . .

loop_
_atom_site_aniso_label
_atom_site_aniso_U_11
_atom_site_aniso_U_22
_atom_site_aniso_U_33
_atom_site_aniso_U_23
_atom_site_aniso_U_13
_atom_site_aniso_U_12
C1 0.0597(19) 0.0453(18) 0.0503(18) 0.0258(15) 0.0202(16) 0.0281(15)
C2 0.067(2) 0.0523(19) 0.059(2) 0.0286(16) 0.0242(17) 0.0323(16)
C3 0.059(2) 0.052(2) 0.068(2) 0.0299(17) 0.0243(17) 0.0313(16)
C4 0.069(2) 0.060(2) 0.082(2) 0.0305(19) 0.031(2) 0.0383(19)
C5 0.071(2) 0.064(2) 0.087(3) 0.033(2) 0.019(2) 0.042(2)
C6 0.076(3) 0.067(2) 0.086(3) 0.041(2) 0.015(2) 0.042(2)
C7 0.064(2) 0.060(2) 0.070(2) 0.0343(18) 0.0150(18) 0.0326(18)
C8 0.058(2) 0.0478(18) 0.059(2) 0.0265(16) 0.0177(16) 0.0299(16)
C9 0.0541(19) 0.0474(18) 0.0438(17) 0.0247(14) 0.0139(15) 0.0267(15)
C10 0.068(2) 0.0581(19) 0.0516(18) 0.0330(15) 0.0225(16) 0.0351(16)
C11 0.067(2) 0.064(2) 0.066(2) 0.0308(17) 0.0249(18) 0.0364(17)
C12 0.071(2) 0.079(3) 0.079(3) 0.033(2) 0.030(2) 0.036(2)
C13 0.089(2) 0.082(3) 0.066(2) 0.031(2) 0.037(2) 0.0437(19)
C14 0.091(2) 0.075(3) 0.055(2) 0.024(2) 0.024(2) 0.0367(19)
C15 0.076(2) 0.071(2) 0.051(2) 0.0278(17) 0.0193(18) 0.0308(19)
C16 0.066(3) 0.079(3) 0.086(3) 0.016(2) 0.032(2) 0.024(2)
C17 0.126(4) 0.088(4) 0.089(4) 0.042(3) -0.001(3) -0.011(3)
C18 0.084(4) 0.070(3) 0.129(5) 0.039(3) 0.001(3) 0.028(3)
C19 0.090(3) 0.087(3) 0.059(3) 0.013(2) 0.016(2) 0.022(3)
C20 0.113(5) 0.107(5) 0.110(4) 0.039(4) 0.007(4) 0.012(4)
C21 0.102(5) 0.128(5) 0.106(5) 0.033(4) -0.014(4) 0.027(4)
C22 0.061(2) 0.0479(19) 0.0445(18) 0.0243(15) 0.0183(16) 0.0294(16)
C23 0.073(2) 0.047(2) 0.058(2) 0.0262(17) 0.0144(19) 0.0189(18)
C24 0.058(2) 0.047(2) 0.060(2) 0.0182(17) 0.0135(18) 0.0164(17)
C25 0.070(2) 0.058(2) 0.071(2) 0.019(2) 0.004(2) 0.012(2)
C26 0.070(3) 0.071(3) 0.070(3) 0.011(2) -0.008(2) 0.013(2)
C27 0.072(3) 0.070(3) 0.060(2) 0.020(2) -0.006(2) 0.017(2)
C28 0.066(2) 0.058(2) 0.057(2) 0.0244(18) -0.0014(19) 0.0179(19)
C29 0.056(2) 0.0453(18) 0.0464(19) 0.0184(15) 0.0109(16) 0.0243(16)
C30 0.069(2) 0.0531(16) 0.0519(19) 0.0301(15) 0.0246(16) 0.0365(12)
C31 0.098(2) 0.092(2) 0.058(2) 0.0501(18) 0.0244(19) 0.0563(19)
C32 0.096(3) 0.097(3) 0.060(2) 0.046(2) 0.022(2) 0.057(2)
C33 0.117(3) 0.121(3) 0.070(3) 0.043(2) 0.016(2) 0.066(3)
C34 0.121(3) 0.134(3) 0.081(3) 0.046(3) 0.004(3) 0.064(3)
C35 0.115(3) 0.136(3) 0.093(3) 0.048(3) 0.017(3) 0.081(3)
C36 0.112(3) 0.123(3) 0.082(2) 0.061(2) 0.025(2) 0.075(2)
C37 0.109(3) 0.099(3) 0.066(2) 0.040(2) 0.023(2) 0.068(2)
C38 0.198(6) 0.117(5) 0.130(5) 0.018(4) 0.010(5) 0.093(5)
C39 0.114(4) 0.147(5) 0.150(5) 0.072(4) 0.043(4) 0.064(4)
C40 0.147(3) 0.133(3) 0.104(3) 0.027(3) 0.023(3) 0.085(3)
C41 0.166(6) 0.115(3) 0.125(5) -0.023(4) 0.054(5) -0.031(5)
C42 0.136(3) 0.179(6) 0.159(6) 0.023(5) 0.035(5) 0.051(5)
C43 0.084(3) 0.140(4) 0.069(3) 0.034(3) -0.004(3) 0.020(3)
C44 0.107(4) 0.171(5) 0.103(3) 0.049(4) -0.023(3) -0.001(4)
C45 0.077(3) 0.129(4) 0.109(3) 0.031(3) -0.003(2) 0.012(3)
C46 0.061(2) 0.087(3) 0.089(3) 0.030(2) 0.0150(19) 0.022(2)
N1 0.0491(18) 0.0406(17) 0.0401(17) 0.0194(14) 0.0103(14) 0.0233(15)
N2 0.0522(19) 0.0494(19) 0.0444(18) 0.0240(15) 0.0124(15) 0.0243(16)
N3 0.0522(19) 0.0412(18) 0.0419(18) 0.0190(14) 0.0098(15) 0.0214(15)
N4 0.082(3) 0.048(2) 0.052(2) 0.0282(17) 0.0108(19) 0.0237(19)
O1 0.0524(15) 0.0452(15) 0.0414(14) 0.0214(12) 0.0132(12) 0.0263(12)
O2 0.0686(18) 0.0561(15) 0.0479(16) 0.0316(14) 0.0137(14) 0.0289(12)
O3 0.0520(18) 0.080(2) 0.0588(19) 0.0226(16) -0.0001(14) 0.0274(17)
Y1 0.0441(2) 0.0382(2) 0.0392(2) 0.02037(15) 0.00858(15) 0.01891(16)

loop_
_atom_type_symbol
_atom_type_description
_atom_type_scat_dispersion_real
_atom_type_scat_dispersion_imag
_atom_type_scat_source
C C 0.0033 0.0016 'International Tables Vol C Tables 4.2.6.8 and 6.1.1.4'
H H 0.0000 0.0000 'International Tables Vol C Tables 4.2.6.8 and 6.1.1.4'
N N 0.0061 0.0033 'International Tables Vol C Tables 4.2.6.8 and 6.1.1.4'
O O 0.0106 0.0060 'International Tables Vol C Tables 4.2.6.8 and 6.1.1.4'
Y Y -2.7962 3.5667 'International Tables Vol C Tables 4.2.6.8 and 6.1.1.4'

loop_
_geom_angle_atom_site_label_1
_geom_angle_atom_site_label_2
_geom_angle_atom_site_label_3
_geom_angle
_geom_angle_site_symmetry_1
_geom_angle_site_symmetry_3
C2 C1 C9 133.0(4) . .
C2 C1 N1 112.4(3) . .
N1 C1 C9 114.5(3) . .
C1 C2 H2 126.9 . .
C1 C2 C3 106.2(4) . .
C3 C2 H2 126.9 . .
C2 C3 C8 106.0(3) . .
C4 C3 C2 134.9(4) . .
C4 C3 C8 119.1(4) . .
C3 C4 H4 120.6 . .
C5 C4 C3 118.9(4) . .
C5 C4 H4 120.6 . .
C4 C5 H5 119.1 . .
C4 C5 C6 121.9(4) . .
C6 C5 H5 119.1 . .
C5 C6 H6 119.6 . .
C7 C6 C5 120.8(4) . .
C7 C6 H6 119.6 . .
C6 C7 H7 120.9 . .
C8 C7 C6 118.2(4) . .
C8 C7 H7 120.9 . .
C7 C8 C3 121.1(4) . .
N1 C8 C3 110.6(3) . .
N1 C8 C7 128.3(4) . .
C1 C9 Y1 151.9(3) . 2_665
N2 C9 C1 130.3(3) . .
N2 C9 O1 114.8(3) . .
N2 C9 Y1 66.2(2) . 2_665
O1 C9 C1 114.4(3) . .
O1 C9 Y1 51.64(16) . 2_665
C11 C10 N2 119.7(4) . .
C15 C10 C11 121.2(4) . .
C15 C10 N2 119.1(4) . .
C10 C11 C12 116.5(5) . .
C10 C11 C16 121.9(4) . .
C12 C11 C16 121.6(5) . .
C11 C12 H12 118.9 . .
C13 C12 C11 122.2(5) . .
C13 C12 H12 118.9 . .
C12 C13 H13 119.8 . .
C12 C13 C14 120.5(5) . .
C14 C13 H13 119.8 . .
C13 C14 H14 119.5 . .
C13 C14 C15 121.1(5) . .
C15 C14 H14 119.5 . .
C10 C15 C14 118.3(5) . .
C10 C15 C19 120.7(4) . .
C14 C15 C19 120.9(5) . .
C11 C16 H16 106.5 . .
C17 C16 C11 112.9(5) . .
C17 C16 H16 106.5 . .
C18 C16 C11 114.0(5) . .
C18 C16 H16 106.5 . .
C18 C16 C17 109.8(5) . .
C16 C17 H17A 109.5 . .
C16 C17 H17B 109.5 . .
C16 C17 H17C 109.5 . .
H17A C17 H17B 109.5 . .
H17A C17 H17C 109.5 . .
H17B C17 H17C 109.5 . .
C16 C18 H18A 109.5 . .
C16 C18 H18B 109.5 . .
C16 C18 H18C 109.5 . .
H18A C18 H18B 109.5 . .
H18A C18 H18C 109.5 . .
H18B C18 H18C 109.5 . .
C15 C19 H19 107.2 . .
C20 C19 C15 113.1(6) . .
C20 C19 H19 107.2 . .
C20 C19 C21 109.7(6) . .
C21 C19 C15 112.2(5) . .
C21 C19 H19 107.2 . .
C19 C20 H20A 109.5 . .
C19 C20 H20B 109.5 . .
C19 C20 H20C 109.5 . .
H20A C20 H20B 109.5 . .
H20A C20 H20C 109.5 . .
H20B C20 H20C 109.5 . .
C19 C21 H21A 109.5 . .
C19 C21 H21B 109.5 . .
C19 C21 H21C 109.5 . .
H21A C21 H21B 109.5 . .
H21A C21 H21C 109.5 . .
H21B C21 H21C 109.5 . .
C23 C22 C30 131.2(4) . .
C23 C22 N3 112.4(4) . .
N3 C22 C30 116.3(4) . .
C22 C23 H23 126.8 . .
C22 C23 C24 106.3(4) . .
C24 C23 H23 126.8 . .
C23 C24 C25 134.3(4) . .
C23 C24 C29 106.6(4) . .
C29 C24 C25 119.0(4) . .
C24 C25 H25 120.8 . .
C26 C25 C24 118.5(5) . .
C26 C25 H25 120.8 . .
C25 C26 H26 118.9 . .
C25 C26 C27 122.1(5) . .
C27 C26 H26 118.9 . .
C26 C27 H27 119.6 . .
C28 C27 C26 120.7(5) . .
C28 C27 H27 119.6 . .
C27 C28 H28 120.7 . .
C27 C28 C29 118.6(5) . .
C29 C28 H28 120.7 . .
C28 C29 C24 121.1(4) . .
N3 C29 C24 110.4(4) . .
N3 C29 C28 128.4(4) . .
N4 C30 C22 119.5(4) . .
O2 C30 C22 119.7(3) . .
O2 C30 N4 120.8(4) . .
C32 C31 C36 121.6(5) . .
C32 C31 N4 118.7(4) . .
C36 C31 N4 119.6(5) . .
C31 C32 C33 116.6(5) . .
C31 C32 C37 122.5(5) . .
C33 C32 C37 120.8(5) . .
C32 C33 H33 118.8 . .
C34 C33 C32 122.3(6) . .
C34 C33 H33 118.8 . .
C33 C34 H34 119.8 . .
C33 C34 C35 120.4(6) . .
C35 C34 H34 119.8 . .
C34 C35 H35 120.2 . .
C36 C35 C34 119.6(6) . .
C36 C35 H35 120.2 . .
C31 C36 C40 121.5(5) . .
C35 C36 C31 119.3(6) . .
C35 C36 C40 118.6(6) . .
C32 C37 H37 108.3 . .
C32 C37 C38 112.5(6) . .
C38 C37 H37 108.3 . .
C39 C37 C32 109.8(5) . .
C39 C37 H37 108.3 . .
C39 C37 C38 109.7(6) . .
C37 C38 H38A 109.5 . .
C37 C38 H38B 109.5 . .
C37 C38 H38C 109.5 . .
H38A C38 H38B 109.5 . .
H38A C38 H38C 109.5 . .
H38B C38 H38C 109.5 . .
C37 C39 H39A 109.5 . .
C37 C39 H39B 109.5 . .
C37 C39 H39C 109.5 . .
H39A C39 H39B 109.5 . .
H39A C39 H39C 109.5 . .
H39B C39 H39C 109.5 . .
C36 C40 H40 112.7 . .
C36 C40 C42 110.4(7) . .
C41 C40 C36 102.4(6) . .
C41 C40 H40 112.7 . .
C41 C40 C42 105.2(7) . .
C42 C40 H40 112.7 . .
C40 C41 H41A 109.5 . .
C40 C41 H41B 109.5 . .
C40 C41 H41C 109.5 . .
H41A C41 H41B 109.5 . .
H41A C41 H41C 109.5 . .
H41B C41 H41C 109.5 . .
C40 C42 H42A 109.5 . .
C40 C42 H42B 109.5 . .
C40 C42 H42C 109.5 . .
H42A C42 H42B 109.5 . .
H42A C42 H42C 109.5 . .
H42B C42 H42C 109.5 . .
H43A C43 H43B 108.8 . .
C44 C43 H43A 110.6 . .
C44 C43 H43B 110.6 . .
O3 C43 H43A 110.6 . .
O3 C43 H43B 110.6 . .
O3 C43 C44 105.6(5) . .
C43 C44 H44A 109.8 . .
C43 C44 H44B 109.8 . .
H44A C44 H44B 108.3 . .
C45 C44 C43 109.2(6) . .
C45 C44 H44A 109.8 . .
C45 C44 H44B 109.8 . .
C44 C45 H45A 110.8 . .
C44 C45 H45B 110.8 . .
H45A C45 H45B 108.9 . .
C46 C45 C44 104.7(6) . .
C46 C45 H45A 110.8 . .
C46 C45 H45B 110.8 . .
C45 C46 H46A 109.8 . .
C45 C46 H46B 109.8 . .
C45 C46 O3 109.5(5) . .
H46A C46 H46B 108.2 . .
O3 C46 H46A 109.8 . .
O3 C46 H46B 109.8 . .
C1 N1 Y1 118.9(2) . .
C8 N1 C1 104.8(3) . .
C8 N1 Y1 136.2(3) . .
C9 N2 C10 118.6(3) . .
C9 N2 Y1 87.3(2) . 2_665
C10 N2 Y1 150.5(3) . 2_665
C22 N3 C29 104.1(3) . .
C22 N3 Y1 115.7(3) . .
C29 N3 Y1 140.1(3) . .
C30 N4 C31 126.7(4) . .
C30 N4 H4A 116.6 . .
C31 N4 H4A 116.6 . .
C9 O1 Y1 122.1(2) . .
C9 O1 Y1 101.8(2) . 2_665
Y1 O1 Y1 117.52(11) . 2_665
C30 O2 Y1 118.2(2) . .
C43 O3 C46 109.1(4) . .
C43 O3 Y1 124.9(3) . .
C46 O3 Y1 125.7(3) . .
C9 Y1 Y1 53.25(7) 2_665 2_665
N1 Y1 C9 143.44(10) . 2_665
N1 Y1 N2 166.03(10) . 2_665
N1 Y1 O3 81.86(11) . .
N1 Y1 Y1 92.62(7) . 2_665
N2 Y1 C9 26.47(9) 2_665 2_665
N2 Y1 Y1 79.63(7) 2_665 2_665
N3 Y1 C9 109.74(11) . 2_665
N3 Y1 N1 91.59(11) . .
N3 Y1 N2 101.81(10) . 2_665
N3 Y1 O3 145.64(11) . .
N3 Y1 Y1 107.79(8) . 2_665
O1 Y1 C9 26.58(9) 2_665 2_665
O1 Y1 C9 82.69(9) . 2_665
O1 Y1 N1 67.94(9) . .
O1 Y1 N1 116.88(9) 2_665 .
O1 Y1 N2 107.96(9) . 2_665
O1 Y1 N2 52.09(9) 2_665 2_665
O1 Y1 N3 122.72(10) 2_665 .
O1 Y1 N3 88.90(10) . .
O1 Y1 O1 62.48(11) . 2_665
O1 Y1 O2 157.06(10) . .
O1 Y1 O2 136.75(9) 2_665 .
O1 Y1 O3 89.74(10) 2_665 .
O1 Y1 O3 118.83(11) . .
O1 Y1 Y1 31.17(6) 2_665 2_665
O1 Y1 Y1 31.31(6) . 2_665
O2 Y1 C9 112.38(10) . 2_665
O2 Y1 N1 102.58(10) . .
O2 Y1 N2 85.91(10) . 2_665
O2 Y1 N3 70.05(11) . .
O2 Y1 O3 78.50(11) . .
O2 Y1 Y1 164.65(7) . 2_665
O3 Y1 C9 94.56(11) . 2_665
O3 Y1 N2 89.12(11) . 2_665
O3 Y1 Y1 106.18(8) . 2_665

loop_
_geom_bond_atom_site_label_1
_geom_bond_atom_site_label_2
_geom_bond_distance
_geom_bond_site_symmetry_2
C1 C2 1.371(5) .
C1 C9 1.466(5) .
C1 N1 1.387(5) .
C2 H2 0.9300 .
C2 C3 1.411(6) .
C3 C4 1.405(6) .
C3 C8 1.418(6) .
C4 H4 0.9300 .
C4 C5 1.353(7) .
C5 H5 0.9300 .
C5 C6 1.393(7) .
C6 H6 0.9300 .
C6 C7 1.383(6) .
C7 H7 0.9300 .
C7 C8 1.381(6) .
C8 N1 1.372(5) .
C9 N2 1.290(5) .
C9 O1 1.321(4) .
C9 Y1 2.892(4) 2_665
C10 C11 1.391(7) .
C10 C15 1.378(6) .
C10 N2 1.438(5) .
C11 C12 1.401(6) .
C11 C16 1.516(7) .
C12 H12 0.9300 .
C12 C13 1.330(7) .
C13 H13 0.9300 .
C13 C14 1.340(7) .
C14 H14 0.9300 .
C14 C15 1.387(6) .
C15 C19 1.550(8) .
C16 H16 0.9800 .
C16 C17 1.494(9) .
C16 C18 1.489(8) .
C17 H17A 0.9600 .
C17 H17B 0.9600 .
C17 H17C 0.9600 .
C18 H18A 0.9600 .
C18 H18B 0.9600 .
C18 H18C 0.9600 .
C19 H19 0.9800 .
C19 C20 1.506(10) .
C19 C21 1.516(9) .
C20 H20A 0.9600 .
C20 H20B 0.9600 .
C20 H20C 0.9600 .
C21 H21A 0.9600 .
C21 H21B 0.9600 .
C21 H21C 0.9600 .
C22 C23 1.376(6) .
C22 C30 1.434(6) .
C22 N3 1.382(5) .
C23 H23 0.9300 .
C23 C24 1.397(6) .
C24 C25 1.419(7) .
C24 C29 1.406(6) .
C25 H25 0.9300 .
C25 C26 1.368(7) .
C26 H26 0.9300 .
C26 C27 1.385(8) .
C27 H27 0.9300 .
C27 C28 1.376(7) .
C28 H28 0.9300 .
C28 C29 1.397(6) .
C29 N3 1.390(5) .
C30 N4 1.331(5) .
C30 O2 1.274(5) .
C31 C32 1.379(7) .
C31 C36 1.410(7) .
C31 N4 1.437(6) .
C32 C33 1.380(8) .
C32 C37 1.478(7) .
C33 H33 0.9300 .
C33 C34 1.350(9) .
C34 H34 0.9300 .
C34 C35 1.387(9) .
C35 H35 0.9300 .
C35 C36 1.344(8) .
C36 C40 1.546(9) .
C37 H37 0.9800 .
C37 C38 1.534(9) .
C37 C39 1.478(10) .
C38 H38A 0.9600 .
C38 H38B 0.9600 .
C38 H38C 0.9600 .
C39 H39A 0.9600 .
C39 H39B 0.9600 .
C39 H39C 0.9600 .
C40 H40 0.9800 .
C40 C41 1.504(8) .
C40 C42 1.566(8) .
C41 H41A 0.9600 .
C41 H41B 0.9600 .
C41 H41C 0.9600 .
C42 H42A 0.9600 .
C42 H42B 0.9600 .
C42 H42C 0.9600 .
C43 H43A 0.9700 .
C43 H43B 0.9700 .
C43 C44 1.487(7) .
C43 O3 1.440(6) .
C44 H44A 0.9700 .
C44 H44B 0.9700 .
C44 C45 1.478(7) .
C45 H45A 0.9700 .
C45 H45B 0.9700 .
C45 C46 1.446(8) .
C46 H46A 0.9700 .
C46 H46B 0.9700 .
C46 O3 1.449(6) .
N1 Y1 2.345(3) .
N2 Y1 2.650(3) 2_665
N3 Y1 2.340(3) .
N4 H4A 0.8600 .
O1 Y1 2.307(2) .
O1 Y1 2.316(2) 2_665
O2 Y1 2.332(3) .
O3 Y1 2.349(3) .
Y1 Y1 3.9531(8) 2_665

loop_
_geom_torsion_atom_site_label_1
_geom_torsion_atom_site_label_2
_geom_torsion_atom_site_label_3
_geom_torsion_atom_site_label_4
_geom_torsion
_geom_torsion_site_symmetry_1
_geom_torsion_site_symmetry_4
C1 C2 C3 C4 178.6(5) . .
C1 C2 C3 C8 -1.0(5) . .
C1 C9 N2 C10 12.2(7) . .
C1 C9 N2 Y1 -152.9(5) . 2_665
C1 C9 O1 Y1 17.8(5) . .
C1 C9 O1 Y1 151.2(3) . 2_665
C2 C1 C9 N2 -16.1(8) . .
C2 C1 C9 O1 172.9(5) . .
C2 C1 C9 Y1 -133.8(5) . 2_665
C2 C1 N1 C8 -0.2(5) . .
C2 C1 N1 Y1 177.5(3) . .
C2 C3 C4 C5 -179.5(5) . .
C2 C3 C8 C7 179.6(4) . .
C2 C3 C8 N1 0.9(5) . .
C3 C4 C5 C6 0.0(8) . .
C3 C8 N1 C1 -0.5(5) . .
C3 C8 N1 Y1 -177.5(3) . .
C4 C3 C8 C7 0.0(7) . .
C4 C3 C8 N1 -178.7(4) . .
C4 C5 C6 C7 0.0(8) . .
C5 C6 C7 C8 0.0(8) . .
C6 C7 C8 C3 0.0(7) . .
C6 C7 C8 N1 178.5(5) . .
C7 C8 N1 C1 -179.1(4) . .
C7 C8 N1 Y1 3.9(7) . .
C8 C3 C4 C5 0.0(7) . .
C9 C1 C2 C3 176.3(5) . .
C9 C1 N1 C8 -176.6(4) . .
C9 C1 N1 Y1 1.0(5) . .
C10 C11 C12 C13 0.0(8) . .
C10 C11 C16 C17 94.8(6) . .
C10 C11 C16 C18 -139.0(5) . .
C10 C15 C19 C20 -108.5(6) . .
C10 C15 C19 C21 126.9(6) . .
C11 C10 C15 C14 4.4(7) . .
C11 C10 C15 C19 -176.1(5) . .
C11 C10 N2 C9 -96.1(5) . .
C11 C10 N2 Y1 52.5(7) . 2_665
C11 C12 C13 C14 2.9(9) . .
C12 C11 C16 C17 -83.4(7) . .
C12 C11 C16 C18 42.8(7) . .
C12 C13 C14 C15 -2.2(9) . .
C13 C14 C15 C10 -1.4(8) . .
C13 C14 C15 C19 179.0(5) . .
C14 C15 C19 C20 71.1(7) . .
C14 C15 C19 C21 -53.6(8) . .
C15 C10 C11 C12 -3.6(7) . .
C15 C10 C11 C16 178.1(5) . .
C15 C10 N2 C9 84.6(5) . .
C15 C10 N2 Y1 -126.8(5) . 2_665
C16 C11 C12 C13 178.3(5) . .
C22 C23 C24 C25 176.8(5) . .
C22 C23 C24 C29 0.5(5) . .
C22 C30 N4 C31 -177.9(4) . .
C22 C30 O2 Y1 -2.9(5) . .
C23 C22 C30 N4 0.7(7) . .
C23 C22 C30 O2 -179.5(4) . .
C23 C22 N3 C29 -1.8(4) . .
C23 C22 N3 Y1 -179.2(3) . .
C23 C24 C25 C26 -176.1(5) . .
C23 C24 C29 C28 176.5(4) . .
C23 C24 C29 N3 -1.6(5) . .
C24 C25 C26 C27 -0.3(8) . .
C24 C29 N3 C22 2.0(4) . .
C24 C29 N3 Y1 178.4(3) . .
C25 C24 C29 C28 -0.5(6) . .
C25 C24 C29 N3 -178.6(4) . .
C25 C26 C27 C28 1.2(9) . .
C26 C27 C28 C29 -1.8(8) . .
C27 C28 C29 C24 1.4(7) . .
C27 C28 C29 N3 179.1(4) . .
C28 C29 N3 C22 -175.9(4) . .
C28 C29 N3 Y1 0.5(7) . .
C29 C24 C25 C26 -0.1(7) . .
C30 C22 C23 C24 -177.1(4) . .
C30 C22 N3 C29 176.5(3) . .
C30 C22 N3 Y1 -0.9(4) . .
C31 C32 C33 C34 -2.9(10) . .
C31 C32 C37 C38 -148.9(6) . .
C31 C32 C37 C39 88.7(7) . .
C31 C36 C40 C41 -112.4(8) . .
C31 C36 C40 C42 135.9(8) . .
C32 C31 C36 C35 2.5(10) . .
C32 C31 C36 C40 -168.2(6) . .
C32 C31 N4 C30 76.9(6) . .
C32 C33 C34 C35 1.3(12) . .
C33 C32 C37 C38 34.5(8) . .
C33 C32 C37 C39 -88.0(8) . .
C33 C34 C35 C36 2.4(12) . .
C34 C35 C36 C31 -4.1(11) . .
C34 C35 C36 C40 166.8(7) . .
C35 C36 C40 C41 76.8(9) . .
C35 C36 C40 C42 -34.9(10) . .
C36 C31 C32 C33 1.0(9) . .
C36 C31 C32 C37 -175.8(6) . .
C36 C31 N4 C30 -106.6(6) . .
C37 C32 C33 C34 174.0(7) . .
C43 C44 C45 C46 -12.3(11) . .
C44 C43 O3 C46 3.4(8) . .
C44 C43 O3 Y1 177.2(5) . .
C44 C45 C46 O3 14.4(9) . .
C45 C46 O3 C43 -11.5(7) . .
C45 C46 O3 Y1 174.8(5) . .
N1 C1 C2 C3 0.8(5) . .
N1 C1 C9 N2 159.4(4) . .
N1 C1 C9 O1 -11.6(5) . .
N1 C1 C9 Y1 41.6(8) . 2_665
N2 C9 O1 Y1 -154.7(3) . .
N2 C9 O1 Y1 -21.2(4) . 2_665
N2 C10 C11 C12 177.1(4) . .
N2 C10 C11 C16 -1.2(7) . .
N2 C10 C15 C14 -176.3(4) . .
N2 C10 C15 C19 3.2(7) . .
N3 C22 C23 C24 0.8(5) . .
N3 C22 C30 N4 -177.2(3) . .
N3 C22 C30 O2 2.6(5) . .
N4 C30 O2 Y1 176.8(3) . .
N4 C31 C32 C33 177.4(5) . .
N4 C31 C32 C37 0.6(8) . .
N4 C31 C36 C35 -173.9(6) . .
N4 C31 C36 C40 15.5(9) . .
O1 C9 N2 C10 -176.9(3) . .
O1 C9 N2 Y1 18.1(3) . 2_665
O2 C30 N4 C31 2.3(6) . .
O3 C43 C44 C45 5.6(10) . .
Y1 C9 N2 C10 165.1(4) 2_665 .
Y1 C9 O1 Y1 -133.5(3) 2_665 .
